data_4133052
loop_
_publ_author_name
'Lennox, Alastair J. J.'
'Goes, Shannon L.'
'Webster, Matthew P.'
'Koolman, Hannes F.'
'Djuric, Stevan W.'
'Stahl, Shannon S.'

_publ_section_title
;
 Electrochemical Aminoxyl-Mediated \a-Cyanation of Secondary Piperidines
 for Pharmaceutical Building Block Diversification.
;
_journal_issue 36
_journal_name_full 'Journal of the American Chemical Society'
_journal_page_first 11227
_journal_page_last 11231
_journal_paper_doi 10.1021/jacs.8b08145
_journal_volume 140
_journal_year 2018
_chemical_formula_moiety 'Cl, C13 H13.5 F N2 O3, H2.5 O, C2 H4 O'
_chemical_formula_sum 'C15 H20 Cl F N2 O5'
_chemical_formula_weight 362.78
_space_group_crystal_system monoclinic
_space_group_IT_number 14
_space_group_name_Hall '-P 2yn'
_space_group_name_H-M_alt 'P 1 21/n 1'
_atom_sites_solution_hydrogens mixed
_atom_sites_solution_primary dual
_audit_creation_date 2017-11-15
_audit_creation_method
;
Olex2 1.2-dev
(compiled 2017.10.03 svn.r3461 for OlexSys, GUI svn.r5395)
;
_cell_angle_alpha 90
_cell_angle_beta 111.357(2)
_cell_angle_gamma 90
_cell_formula_units_Z 4
_cell_length_a 16.188(2)
_cell_length_b 6.4618(8)
_cell_length_c 16.639(2)
_cell_measurement_reflns_used 9985
_cell_measurement_temperature 100
_cell_measurement_theta_max 30.046
_cell_measurement_theta_min 2.630
_cell_volume 1621.0(3)
_computing_cell_refinement 'APEX3 Ver. 2017.3-0 (Bruker-AXS, 2017)'
_computing_data_collection 'APEX3 Ver. 2017.3-0 (Bruker-AXS, 2017)'
_computing_data_reduction 'APEX3 Ver. 2017.3-0 (Bruker-AXS, 2017)'
_computing_molecular_graphics 'OLEX2 (Dolomanov et al., 2009)'
_computing_publication_material 'OLEX2 (Dolomanov et al., 2009)'
_computing_structure_refinement 'XL (Sheldrick, 2015b)'
_computing_structure_solution 'XT (Sheldrick, 2015a)'
_diffrn_ambient_temperature 99.96
_diffrn_detector 'charge-coupled device (CCD) area detector'
_diffrn_detector_area_resol_mean 7.9
_diffrn_detector_type 'Bruker APEX II'
_diffrn_measured_fraction_theta_full 0.989
_diffrn_measured_fraction_theta_max 0.992
_diffrn_measurement_device 'three-circle diffractometer'
_diffrn_measurement_device_type 'Bruker APEX II Quazar'
_diffrn_measurement_method '0.5\% \w and 0.5\% \f scans'
_diffrn_radiation_collimation 'focusing mirrors'
_diffrn_radiation_detector 'Bruker APEX II'
_diffrn_radiation_monochromator 'mirror optics'
_diffrn_radiation_probe x-ray
_diffrn_radiation_type MoK\a
_diffrn_radiation_wavelength 0.71073
_diffrn_reflns_av_R_equivalents 0.0366
_diffrn_reflns_av_unetI/netI 0.0223
_diffrn_reflns_Laue_measured_fraction_full 0.989
_diffrn_reflns_Laue_measured_fraction_max 0.992
_diffrn_reflns_limit_h_max 22
_diffrn_reflns_limit_h_min -22
_diffrn_reflns_limit_k_max 9
_diffrn_reflns_limit_k_min -9
_diffrn_reflns_limit_l_max 23
_diffrn_reflns_limit_l_min -23
_diffrn_reflns_number 36440
_diffrn_reflns_point_group_measured_fraction_full 0.989
_diffrn_reflns_point_group_measured_fraction_max 0.992
_diffrn_reflns_theta_full 25.000
_diffrn_reflns_theta_max 30.052
_diffrn_reflns_theta_min 1.503
_diffrn_source 'microfocus sealed X-ray tube'
_diffrn_source_type 'Incoatec I\ms'
_exptl_absorpt_coefficient_mu 0.275
_exptl_absorpt_correction_T_max 0.7460
_exptl_absorpt_correction_T_min 0.7156
_exptl_absorpt_correction_type multi-scan
_exptl_absorpt_process_details 'SADABS-2016/2 (Krause et al., 2015) was used for absorption correction.'
_exptl_crystal_colour colourless
_exptl_crystal_colour_primary colourless
_exptl_crystal_density_diffrn 1.487
_exptl_crystal_density_method 'not measured'
_exptl_crystal_description needle
_exptl_crystal_F_000 760
_exptl_crystal_size_max 0.268
_exptl_crystal_size_mid 0.099
_exptl_crystal_size_min 0.042
_refine_diff_density_max 0.514
_refine_diff_density_min -0.218
_refine_diff_density_rms 0.063
_refine_ls_extinction_method none
_refine_ls_goodness_of_fit_ref 1.040
_refine_ls_hydrogen_treatment mixed
_refine_ls_matrix_type full
_refine_ls_number_parameters 235
_refine_ls_number_reflns 4702
_refine_ls_number_restraints 0
_refine_ls_restrained_S_all 1.040
_refine_ls_R_factor_all 0.0422
_refine_ls_R_factor_gt 0.0373
_refine_ls_shift/su_max 0.001
_refine_ls_shift/su_mean 0.000
_refine_ls_structure_factor_coef Fsqd
_refine_ls_weighting_details 'w=1/[\s^2^(Fo^2^)+(0.0561P)^2^+0.6954P] where P=(Fo^2^+2Fc^2^)/3'
_refine_ls_weighting_scheme calc
_refine_ls_wR_factor_gt 0.0986
_refine_ls_wR_factor_ref 0.1020
_reflns_Friedel_coverage 0.000
_reflns_number_gt 4165
_reflns_number_total 4702
_reflns_threshold_expression 'I > 2\s(I)'
_cod_data_source_file ja8b08145_si_003.cif
_cod_data_source_block stahl235
_cod_original_cell_volume 1621.0(4)
_cod_database_code 4133052
_shelx_shelxl_version_number 2017/1
_shelx_space_group_comment
;
The symmetry employed for this shelxl refinement is uniquely defined
by the following loop, which should always be used as a source of
symmetry information in preference to the above space-group names.
They are only intended as comments.
;
_shelx_estimated_absorpt_t_max 0.989
_shelx_estimated_absorpt_t_min 0.930
_olex2_refinement_description
;
1. Fixed Uiso
 At 1.2 times of:
  All C(H) groups, {H15A,H15B} of C15, {H14A,H14B} of C14, {H9A,H9B} of C9,
  {H10A,H10B} of C10, {H12A,H12B} of C12, All N(H,H) groups
 At 1.5 times of:
  All O(H,H) groups, {H3,H4B} of C15
2. Others
 Fixed Sof: H3(0.5) H4B(0.5)
3.a Ternary CH refined with riding coordinates:
 C8(H8), C11(H11)
3.b Secondary CH2 refined with riding coordinates:
 C9(H9A,H9B), C10(H10A,H10B), C12(H12A,H12B), C14(H14A,H14B), C15(H15A,H15B)
3.c Aromatic/amide H refined with riding coordinates:
 C2(H2), C4(H4), C5(H5)
;
_olex2_submission_special_instructions 'No special instructions were received'

loop_
_space_group_symop_operation_xyz
'x, y, z'
'-x+1/2, y+1/2, -z+1/2'
'-x, -y, -z'
'x-1/2, -y-1/2, z-1/2'

loop_
_atom_site_label
_atom_site_type_symbol
_atom_site_fract_x
_atom_site_fract_y
_atom_site_fract_z
_atom_site_U_iso_or_equiv
_atom_site_adp_type
_atom_site_occupancy
_atom_site_site_symmetry_order
_atom_site_calc_flag
_atom_site_refinement_flags_posn
_atom_site_refinement_flags_occupancy
_atom_site_disorder_assembly
_atom_site_disorder_group
Cl1 Cl 0.18770(2) -0.21152(4) 0.60768(2) 0.01717(8) Uani 1 1 d . . . .
F1 F 0.77426(5) 1.52880(12) 0.88801(5) 0.02449(17) Uani 1 1 d . . . .
O1 O 0.62269(6) 0.93695(14) 0.73031(6) 0.01934(18) Uani 1 1 d . . . .
O2 O 0.30134(6) 0.27550(15) 0.67577(7) 0.0241(2) Uani 1 1 d . . . .
O3 O 0.43905(6) 0.20890(15) 0.67972(7) 0.0229(2) Uani 1 1 d . . . .
N1 N 0.57730(7) 0.77287(16) 0.75440(7) 0.0180(2) Uani 1 1 d . . . .
N2 N 0.35125(6) 0.62374(15) 0.77272(7) 0.01385(18) Uani 1 1 d . . . .
H2A H 0.3356(11) 0.546(3) 0.8048(11) 0.017 Uiso 1 1 d R . . .
H2B H 0.3043(11) 0.651(3) 0.7291(11) 0.017 Uiso 1 1 d R . . .
C1 C 0.65620(7) 1.06455(18) 0.79943(8) 0.0162(2) Uani 1 1 d . . . .
C2 C 0.70376(8) 1.2457(2) 0.80217(8) 0.0186(2) Uani 1 1 d . . . .
H2 H 0.716989 1.294894 0.754409 0.022 Uiso 1 1 calc R . . .
C3 C 0.72996(8) 1.34746(18) 0.88037(8) 0.0183(2) Uani 1 1 d . . . .
C4 C 0.71372(8) 1.27711(18) 0.95282(8) 0.0184(2) Uani 1 1 d . . . .
H4 H 0.735136 1.352967 1.005300 0.022 Uiso 1 1 calc R . . .
C5 C 0.66611(8) 1.09573(18) 0.94738(7) 0.0168(2) Uani 1 1 d . . . .
H5 H 0.654286 1.044925 0.995691 0.020 Uiso 1 1 calc R . . .
C6 C 0.63598(7) 0.98970(17) 0.86848(7) 0.0147(2) Uani 1 1 d . . . .
C7 C 0.58504(7) 0.80482(17) 0.83443(7) 0.0148(2) Uani 1 1 d . . . .
C8 C 0.54152(7) 0.66341(17) 0.87917(7) 0.0147(2) Uani 1 1 d . . . .
H8 H 0.587814 0.619266 0.935048 0.018 Uiso 1 1 calc R . . .
C9 C 0.46814(8) 0.77850(18) 0.90005(7) 0.0161(2) Uani 1 1 d . . . .
H9A H 0.449845 0.693791 0.940288 0.019 Uiso 1 1 calc R . . .
H9B H 0.492081 0.910957 0.929114 0.019 Uiso 1 1 calc R . . .
C10 C 0.38763(8) 0.82190(17) 0.81911(8) 0.0158(2) Uani 1 1 d . . . .
H10A H 0.341401 0.892107 0.835008 0.019 Uiso 1 1 calc R . . .
H10B H 0.404676 0.915080 0.780513 0.019 Uiso 1 1 calc R . . .
C11 C 0.41920(7) 0.51324(17) 0.74745(7) 0.0135(2) Uani 1 1 d . . . .
H11 H 0.437084 0.606417 0.708625 0.016 Uiso 1 1 calc R . . .
C12 C 0.50186(7) 0.46763(17) 0.82741(7) 0.0151(2) Uani 1 1 d . . . .
H12A H 0.547171 0.400810 0.809105 0.018 Uiso 1 1 calc R . . .
H12B H 0.485992 0.369154 0.865048 0.018 Uiso 1 1 calc R . . .
C13 C 0.37927(8) 0.31908(18) 0.69744(8) 0.0165(2) Uani 1 1 d . . . .
O4 O 0.37309(7) -0.12371(16) 0.59806(6) 0.0237(2) Uani 1 1 d . . . .
H4AA H 0.3163(15) -0.155(3) 0.5870(13) 0.035 Uiso 1 1 d R . . .
H4AB H 0.3921(13) -0.186(3) 0.5582(13) 0.035 Uiso 1 1 d R . . .
O5 O 0.45233(7) -0.31659(18) 0.49910(7) 0.0316(2) Uani 1 1 d . . . .
C14 C 0.54787(9) -0.3183(2) 0.53286(9) 0.0283(3) Uani 1 1 d . . . .
H14A H 0.570372 -0.214962 0.579721 0.034 Uiso 1 1 calc R . . .
H14B H 0.570039 -0.280586 0.486660 0.034 Uiso 1 1 calc R . . .
C15 C 0.41871(9) -0.4696(3) 0.43282(9) 0.0296(3) Uani 1 1 d . . . .
H15A H 0.437739 -0.435937 0.384135 0.036 Uiso 1 1 calc R . . .
H15B H 0.353066 -0.468620 0.410975 0.036 Uiso 1 1 calc R . . .
H3 H 0.412(3) 0.099(8) 0.646(3) 0.044 Uiso 0.5 1 d R P A 1
H4B H 0.391(3) -0.005(8) 0.622(3) 0.044 Uiso 0.5 1 d R P B 2

loop_
_atom_site_aniso_label
_atom_site_aniso_U_11
_atom_site_aniso_U_22
_atom_site_aniso_U_33
_atom_site_aniso_U_23
_atom_site_aniso_U_13
_atom_site_aniso_U_12
Cl1 0.01862(14) 0.01665(14) 0.01499(13) -0.00087(9) 0.00462(10) 0.00106(9)
F1 0.0233(4) 0.0186(3) 0.0310(4) -0.0016(3) 0.0092(3) -0.0079(3)
O1 0.0194(4) 0.0223(4) 0.0189(4) -0.0046(3) 0.0101(3) -0.0058(3)
O2 0.0178(4) 0.0236(4) 0.0295(5) -0.0084(4) 0.0070(4) -0.0034(3)
O3 0.0201(4) 0.0210(4) 0.0290(5) -0.0080(4) 0.0105(4) -0.0012(3)
N1 0.0160(5) 0.0197(5) 0.0200(5) -0.0030(4) 0.0086(4) -0.0039(4)
N2 0.0117(4) 0.0134(4) 0.0152(4) 0.0008(3) 0.0035(4) 0.0003(3)
C1 0.0121(5) 0.0182(5) 0.0183(5) -0.0021(4) 0.0054(4) 0.0001(4)
C2 0.0137(5) 0.0219(5) 0.0211(6) 0.0012(4) 0.0075(4) -0.0008(4)
C3 0.0131(5) 0.0147(5) 0.0253(6) 0.0005(4) 0.0046(4) -0.0015(4)
C4 0.0170(5) 0.0168(5) 0.0187(5) -0.0022(4) 0.0033(4) -0.0009(4)
C5 0.0159(5) 0.0170(5) 0.0149(5) 0.0007(4) 0.0026(4) 0.0002(4)
C6 0.0117(5) 0.0139(5) 0.0170(5) -0.0001(4) 0.0034(4) 0.0009(4)
C7 0.0111(5) 0.0157(5) 0.0168(5) -0.0017(4) 0.0040(4) 0.0006(4)
C8 0.0132(5) 0.0144(5) 0.0143(5) -0.0005(4) 0.0026(4) -0.0007(4)
C9 0.0160(5) 0.0175(5) 0.0154(5) -0.0027(4) 0.0064(4) -0.0019(4)
C10 0.0154(5) 0.0125(5) 0.0200(5) -0.0015(4) 0.0072(4) 0.0001(4)
C11 0.0128(5) 0.0121(5) 0.0150(5) -0.0012(4) 0.0042(4) 0.0002(4)
C12 0.0128(5) 0.0129(5) 0.0163(5) 0.0002(4) 0.0016(4) 0.0008(4)
C13 0.0175(5) 0.0158(5) 0.0156(5) 0.0003(4) 0.0051(4) -0.0004(4)
O4 0.0221(5) 0.0241(5) 0.0250(5) -0.0052(4) 0.0088(4) -0.0007(4)
O5 0.0216(5) 0.0377(6) 0.0336(6) -0.0129(4) 0.0078(4) 0.0013(4)
C14 0.0207(6) 0.0376(8) 0.0252(6) -0.0098(6) 0.0068(5) -0.0055(5)
C15 0.0207(6) 0.0411(8) 0.0227(6) -0.0078(6) 0.0027(5) -0.0022(6)

loop_
_atom_type_symbol
_atom_type_description
_atom_type_scat_dispersion_real
_atom_type_scat_dispersion_imag
_atom_type_scat_source
C C 0.0033 0.0016 'International Tables Vol C Tables 4.2.6.8 and 6.1.1.4'
H H 0.0000 0.0000 'International Tables Vol C Tables 4.2.6.8 and 6.1.1.4'
Cl Cl 0.1484 0.1585 'International Tables Vol C Tables 4.2.6.8 and 6.1.1.4'
F F 0.0171 0.0103 'International Tables Vol C Tables 4.2.6.8 and 6.1.1.4'
N N 0.0061 0.0033 'International Tables Vol C Tables 4.2.6.8 and 6.1.1.4'
O O 0.0106 0.0060 'International Tables Vol C Tables 4.2.6.8 and 6.1.1.4'

loop_
_geom_angle_atom_site_label_1
_geom_angle_atom_site_label_2
_geom_angle_atom_site_label_3
_geom_angle
_geom_angle_site_symmetry_1
_geom_angle_site_symmetry_3
C1 O1 N1 107.51(9) . .
C13 O3 H3 109(3) . .
C7 N1 O1 107.48(9) . .
H2A N2 H2B 106.4(15) . .
C10 N2 H2A 109.7(11) . .
C10 N2 H2B 108.8(11) . .
C11 N2 H2A 108.6(11) . .
C11 N2 H2B 112.1(11) . .
C11 N2 C10 111.17(9) . .
O1 C1 C2 125.73(11) . .
O1 C1 C6 110.30(10) . .
C6 C1 C2 123.97(11) . .
C1 C2 H2 123.0 . .
C3 C2 C1 114.08(11) . .
C3 C2 H2 123.0 . .
F1 C3 C2 118.10(11) . .
F1 C3 C4 117.31(11) . .
C2 C3 C4 124.59(11) . .
C3 C4 H4 120.3 . .
C5 C4 C3 119.49(11) . .
C5 C4 H4 120.3 . .
C4 C5 H5 121.0 . .
C4 C5 C6 118.00(11) . .
C6 C5 H5 121.0 . .
C1 C6 C5 119.83(11) . .
C1 C6 C7 103.65(10) . .
C5 C6 C7 136.52(11) . .
N1 C7 C6 111.04(10) . .
N1 C7 C8 121.27(10) . .
C6 C7 C8 127.65(10) . .
C7 C8 H8 107.8 . .
C7 C8 C9 110.83(9) . .
C7 C8 C12 113.49(9) . .
C9 C8 H8 107.8 . .
C12 C8 H8 107.8 . .
C12 C8 C9 108.94(9) . .
C8 C9 H9A 109.3 . .
C8 C9 H9B 109.3 . .
H9A C9 H9B 107.9 . .
C10 C9 C8 111.77(9) . .
C10 C9 H9A 109.3 . .
C10 C9 H9B 109.3 . .
N2 C10 C9 110.33(9) . .
N2 C10 H10A 109.6 . .
N2 C10 H10B 109.6 . .
C9 C10 H10A 109.6 . .
C9 C10 H10B 109.6 . .
H10A C10 H10B 108.1 . .
N2 C11 H11 108.1 . .
N2 C11 C12 110.30(9) . .
N2 C11 C13 109.86(9) . .
C12 C11 H11 108.1 . .
C13 C11 H11 108.1 . .
C13 C11 C12 112.37(9) . .
C8 C12 H12A 109.1 . .
C8 C12 H12B 109.1 . .
C11 C12 C8 112.54(9) . .
C11 C12 H12A 109.1 . .
C11 C12 H12B 109.1 . .
H12A C12 H12B 107.8 . .
O2 C13 O3 125.25(11) . .
O2 C13 C11 123.08(11) . .
O3 C13 C11 111.66(10) . .
H4AA O4 H4AB 109.9(18) . .
H4AA O4 H4B 116(3) . .
H4AB O4 H4B 126(3) . .
C15 O5 C14 110.34(11) . .
O5 C14 H14A 109.7 . .
O5 C14 H14B 109.7 . .
O5 C14 C15 109.95(12) . 3_646
H14A C14 H14B 108.2 . .
C15 C14 H14A 109.7 3_646 .
C15 C14 H14B 109.7 3_646 .
O5 C15 C14 110.64(11) . 3_646
O5 C15 H15A 109.5 . .
O5 C15 H15B 109.5 . .
C14 C15 H15A 109.5 3_646 .
C14 C15 H15B 109.5 3_646 .
H15A C15 H15B 108.1 . .

loop_
_geom_bond_atom_site_label_1
_geom_bond_atom_site_label_2
_geom_bond_distance
_geom_bond_site_symmetry_2
F1 C3 1.3554(14) .
O1 N1 1.4281(13) .
O1 C1 1.3573(14) .
O2 C13 1.2121(15) .
O3 C13 1.3185(15) .
O3 H3 0.92(5) .
N1 C7 1.3077(15) .
N2 H2A 0.837(17) .
N2 H2B 0.856(17) .
N2 C10 1.5004(15) .
N2 C11 1.4945(15) .
C1 C2 1.3927(17) .
C1 C6 1.3911(16) .
C2 H2 0.9500 .
C2 C3 1.3795(18) .
C3 C4 1.4000(18) .
C4 H4 0.9500 .
C4 C5 1.3875(17) .
C5 H5 0.9500 .
C5 C6 1.4017(16) .
C6 C7 1.4449(15) .
C7 C8 1.5058(16) .
C8 H8 1.0000 .
C8 C9 1.5444(16) .
C8 C12 1.5335(16) .
C9 H9A 0.9900 .
C9 H9B 0.9900 .
C9 C10 1.5208(17) .
C10 H10A 0.9900 .
C10 H10B 0.9900 .
C11 H11 1.0000 .
C11 C12 1.5332(15) .
C11 C13 1.5141(16) .
C12 H12A 0.9900 .
C12 H12B 0.9900 .
O4 H4AA 0.89(2) .
O4 H4AB 0.92(2) .
O4 H4B 0.86(5) .
O5 C14 1.4405(17) .
O5 C15 1.4328(17) .
C14 H14A 0.9900 .
C14 H14B 0.9900 .
C14 C15 1.507(2) 3_646
C15 H15A 0.9900 .
C15 H15B 0.9900 .

loop_
_geom_hbond_atom_site_label_D
_geom_hbond_atom_site_label_H
_geom_hbond_atom_site_label_A
_geom_hbond_distance_DH
_geom_hbond_distance_HA
_geom_hbond_distance_DA
_geom_hbond_angle_DHA
_geom_hbond_site_symmetry_A
_geom_hbond_publ_flag
N2 H2A Cl1 0.837(17) 2.331(17) 3.1567(11) 169.3(15) 2_556 yes
N2 H2B Cl1 0.856(17) 2.379(18) 3.2230(11) 168.8(15) 1_565 yes
O4 H4AA Cl1 0.89(2) 2.26(2) 3.1151(12) 160.3(18) . yes
O4 H4AB O5 0.92(2) 1.82(2) 2.7292(15) 167.5(19) . yes
O3 H3 O4 0.92(5) 1.65(5) 2.5591(14) 171(4) . yes
O4 H4B O3 0.86(5) 1.70(5) 2.5591(14) 171(5) . yes

loop_
_geom_torsion_atom_site_label_1
_geom_torsion_atom_site_label_2
_geom_torsion_atom_site_label_3
_geom_torsion_atom_site_label_4
_geom_torsion
_geom_torsion_site_symmetry_4
F1 C3 C4 C5 177.92(10) .
O1 N1 C7 C6 -0.31(13) .
O1 N1 C7 C8 177.70(9) .
O1 C1 C2 C3 179.69(11) .
O1 C1 C6 C5 178.56(10) .
O1 C1 C6 C7 -1.07(12) .
N1 O1 C1 C2 -178.74(11) .
N1 O1 C1 C6 0.92(12) .
N1 C7 C8 C9 -113.94(12) .
N1 C7 C8 C12 9.02(15) .
N2 C11 C12 C8 -55.98(12) .
N2 C11 C13 O2 6.08(16) .
N2 C11 C13 O3 -175.14(10) .
C1 O1 N1 C7 -0.36(12) .
C1 C2 C3 F1 -177.99(10) .
C1 C2 C3 C4 1.73(18) .
C1 C6 C7 N1 0.85(13) .
C1 C6 C7 C8 -177.00(11) .
C2 C1 C6 C5 -1.77(18) .
C2 C1 C6 C7 178.60(11) .
C2 C3 C4 C5 -1.80(19) .
C3 C4 C5 C6 -0.02(17) .
C4 C5 C6 C1 1.69(17) .
C4 C5 C6 C7 -178.85(12) .
C5 C6 C7 N1 -178.68(13) .
C5 C6 C7 C8 3.5(2) .
C6 C1 C2 C3 0.07(17) .
C6 C7 C8 C9 63.71(14) .
C6 C7 C8 C12 -173.33(10) .
C7 C8 C9 C10 71.37(12) .
C7 C8 C12 C11 -70.64(12) .
C8 C9 C10 N2 57.68(12) .
C9 C8 C12 C11 53.36(12) .
C10 N2 C11 C12 58.06(12) .
C10 N2 C11 C13 -177.53(9) .
C11 N2 C10 C9 -59.35(12) .
C12 C8 C9 C10 -54.18(12) .
C12 C11 C13 O2 129.28(12) .
C12 C11 C13 O3 -51.94(13) .
C13 C11 C12 C8 -178.94(9) .
C14 O5 C15 C14 58.11(17) 3_646
C15 O5 C14 C15 -57.70(17) 3_646
